data_2235644
loop_
_publ_author_name
'Boonlue, Sujirat'
'Theppitak, Chatphorn'
'Chainok, Kittipong'

_publ_section_title
;
 Tetraaqua(2,2'-bipyridine-\k^2^<i>N</i>,<i>N</i>')nickel(II) sulfate
;
_journal_coeditor_code TK5105
_journal_issue 7
_journal_name_full 'Acta Crystallographica Section E'
_journal_page_first m908
_journal_paper_doi 10.1107/S160053681202538X
_journal_volume 68
_journal_year 2012
_chemical_formula_iupac '[Ni (C10 H8 N2) (H2 O)4] S O4'
_chemical_formula_moiety 'C10 H16 N2 Ni O4 2+, O4 S 2-'
_chemical_formula_sum 'C10 H16 N2 Ni O8 S'
_chemical_formula_weight 383.02
_chemical_name_systematic
;
Tetraaqua(2,2'-bipyridyl-\k^2^<i>N</i>,<i>N'</i>)nickel(II) sulfate
;
_space_group_crystal_system orthorhombic
_space_group_IT_number 61
_space_group_name_Hall '-P 2ac 2ab'
_space_group_name_H-M_alt 'P b c a'
_symmetry_space_group_name_Hall '-P 2ac 2ab'
_symmetry_space_group_name_H-M 'P b c a'
_atom_sites_solution_hydrogens geom
_atom_sites_solution_primary direct
_atom_sites_solution_secondary difmap
_cell_angle_alpha 90.00
_cell_angle_beta 90.00
_cell_angle_gamma 90.00
_cell_formula_units_Z 8
_cell_length_a 12.3035(7)
_cell_length_b 11.6560(7)
_cell_length_c 20.7112(10)
_cell_measurement_temperature 298(2)
_cell_volume 2970.2(3)
_computing_cell_refinement 'SAINT (Bruker, 2002)'
_computing_data_collection 'SMART (Bruker, 2001)'
_computing_data_reduction 'SAINT (Bruker, 2002)'
_computing_molecular_graphics
;
ORTEP-3 for Windows (Farrugia, 1997) and DIAMOND (Brandenburg,
2006)
;
_computing_publication_material 'publCIF (Westrip, 2010)'
_computing_structure_refinement 'SHELXL97 (Sheldrick, 2008)'
_computing_structure_solution 'SHELXS97 (Sheldrick, 2008)'
_diffrn_ambient_temperature 298(2)
_diffrn_detector_area_resol_mean 8
_diffrn_measured_fraction_theta_full 0.990
_diffrn_measured_fraction_theta_max 0.800
_diffrn_measurement_device_type 'Bruker SMART APEX CCD area detector'
_diffrn_measurement_method '\w and \f scans'
_diffrn_radiation_monochromator graphite
_diffrn_radiation_source 'fine-focus sealed tube'
_diffrn_radiation_type MoK\a
_diffrn_radiation_wavelength 0.71073
_diffrn_reflns_av_R_equivalents 0.0450
_diffrn_reflns_limit_h_max 17
_diffrn_reflns_limit_h_min 0
_diffrn_reflns_limit_k_max 16
_diffrn_reflns_limit_k_min 0
_diffrn_reflns_limit_l_max 19
_diffrn_reflns_limit_l_min 0
_diffrn_reflns_number 11218
_diffrn_reflns_theta_full 25.00
_diffrn_reflns_theta_max 30.52
_diffrn_reflns_theta_min 1.97
_exptl_absorpt_coefficient_mu 1.488
_exptl_absorpt_correction_T_max 0.7551
_exptl_absorpt_correction_T_min 0.7073
_exptl_absorpt_correction_type multi-scan
_exptl_absorpt_process_details '(SADABS; Bruker, 2003)'
_exptl_crystal_colour blue
_exptl_crystal_density_diffrn 1.713
_exptl_crystal_density_method 'not measured'
_exptl_crystal_description block
_exptl_crystal_F_000 1584
_exptl_crystal_size_max 0.25
_exptl_crystal_size_mid 0.20
_exptl_crystal_size_min 0.20
_refine_diff_density_max 0.576
_refine_diff_density_min -0.702
_refine_ls_extinction_method none
_refine_ls_goodness_of_fit_ref 1.072
_refine_ls_hydrogen_treatment mixed
_refine_ls_matrix_type full
_refine_ls_number_parameters 231
_refine_ls_number_reflns 3626
_refine_ls_number_restraints 12
_refine_ls_restrained_S_all 1.073
_refine_ls_R_factor_all 0.0499
_refine_ls_R_factor_gt 0.0389
_refine_ls_shift/su_max 0.001
_refine_ls_shift/su_mean 0.000
_refine_ls_structure_factor_coef Fsqd
_refine_ls_weighting_details 'calc w=1/[\s^2^(Fo^2^)+(0.0322P)^2^+3.2213P] where P=(Fo^2^+2Fc^2^)/3'
_refine_ls_weighting_scheme calc
_refine_ls_wR_factor_gt 0.0857
_refine_ls_wR_factor_ref 0.0917
_reflns_number_gt 3024
_reflns_number_total 3626
_reflns_threshold_expression I>2\s(I)
_cod_data_source_file tk5105.cif
_cod_data_source_block I
_cod_database_code 2235644
_cod_database_fobs_code 2235644

loop_
_symmetry_equiv_pos_as_xyz
'x, y, z'
'-x+1/2, -y, z+1/2'
'x+1/2, -y+1/2, -z'
'-x, y+1/2, -z+1/2'
'-x, -y, -z'
'x-1/2, y, -z-1/2'
'-x-1/2, y-1/2, z'
'x, -y-1/2, z-1/2'

loop_
_atom_site_type_symbol
_atom_site_label
_atom_site_fract_x
_atom_site_fract_y
_atom_site_fract_z
_atom_site_U_iso_or_equiv
_atom_site_adp_type
_atom_site_calc_flag
_atom_site_refinement_flags
_atom_site_occupancy
_atom_site_symmetry_multiplicity
Ni Ni1 0.05162(2) 0.72886(2) 0.655841(16) 0.01042(10) Uani d . 1 1
S S1 -0.25226(4) 0.98567(4) 0.69683(3) 0.01034(14) Uani d . 1 1
O O1 -0.10901(13) 0.73405(14) 0.62681(9) 0.0138(4) Uani d D 1 1
N N1 0.07768(16) 0.56644(16) 0.61777(11) 0.0128(4) Uani d . 1 1
C C1 0.0689(2) 0.4662(2) 0.64883(14) 0.0162(5) Uani d . 1 1
H H1 0.0453 0.4665 0.6915 0.019 Uiso calc R 1 1
O O2 0.20770(14) 0.72708(14) 0.69286(9) 0.0133(4) Uani d D 1 1
N N2 0.09637(16) 0.77000(16) 0.56277(11) 0.0134(4) Uani d . 1 1
C C2 0.0934(2) 0.3618(2) 0.62007(14) 0.0184(6) Uani d . 1 1
H H2 0.0871 0.2937 0.6431 0.022 Uiso calc R 1 1
O O3 -0.00380(14) 0.67614(14) 0.74609(9) 0.0150(4) Uani d D 1 1
C C3 0.1271(2) 0.3612(2) 0.55698(14) 0.0208(6) Uani d . 1 1
H H3 0.1440 0.2923 0.5366 0.025 Uiso calc R 1 1
O O4 0.04198(14) 0.89878(14) 0.68080(10) 0.0170(4) Uani d D 1 1
C C4 0.1357(2) 0.4641(2) 0.52378(14) 0.0178(5) Uani d . 1 1
H H4 0.1576 0.4651 0.4808 0.021 Uiso calc R 1 1
O O5 -0.25137(14) 0.85952(13) 0.70127(9) 0.0172(4) Uani d . 1 1
C C5 0.11122(18) 0.56556(19) 0.55584(13) 0.0128(5) Uani d . 1 1
O O6 -0.13912(13) 1.02854(14) 0.69611(8) 0.0142(4) Uani d . 1 1
C C6 0.11779(18) 0.67945(19) 0.52374(13) 0.0133(5) Uani d . 1 1
O O7 -0.30835(14) 1.02193(14) 0.63785(9) 0.0157(4) Uani d . 1 1
C C7 0.1406(2) 0.6931(2) 0.45869(14) 0.0185(6) Uani d . 1 1
H H7 0.1578 0.6300 0.4332 0.022 Uiso calc R 1 1
O O8 -0.30946(13) 1.03373(13) 0.75434(8) 0.0137(4) Uani d . 1 1
C C8 0.1376(2) 0.8021(2) 0.43219(14) 0.0201(6) Uani d . 1 1
H H8 0.1508 0.8130 0.3884 0.024 Uiso calc R 1 1
C C9 0.1145(2) 0.8947(2) 0.47183(14) 0.0214(6) Uani d . 1 1
H H9 0.1122 0.9687 0.4552 0.026 Uiso calc R 1 1
C C10 0.0950(2) 0.8751(2) 0.53642(14) 0.0174(6) Uani d . 1 1
H H10 0.0801 0.9375 0.5629 0.021 Uiso calc R 1 1
H H1A -0.134(3) 0.6650(17) 0.6270(18) 0.048(11) Uiso d D 1 1
H H2A 0.233(3) 0.6601(17) 0.7021(14) 0.030(9) Uiso d D 1 1
H H3A -0.0628(19) 0.636(3) 0.7451(17) 0.042(11) Uiso d D 1 1
H H4A 0.092(2) 0.937(3) 0.7005(15) 0.040(10) Uiso d D 1 1
H H1B -0.152(3) 0.778(2) 0.6482(16) 0.041(11) Uiso d D 1 1
H H2B 0.220(3) 0.773(2) 0.7246(14) 0.048(12) Uiso d D 1 1
H H3B 0.046(3) 0.639(3) 0.766(2) 0.071(15) Uiso d D 1 1
H H4B -0.0191(18) 0.934(3) 0.6840(17) 0.039(10) Uiso d D 1 1

loop_
_atom_site_aniso_label
_atom_site_aniso_U_11
_atom_site_aniso_U_22
_atom_site_aniso_U_33
_atom_site_aniso_U_12
_atom_site_aniso_U_13
_atom_site_aniso_U_23
Ni1 0.00799(13) 0.01272(14) 0.0105(3) 0.00003(10) 0.00070(11) -0.00085(11)
S1 0.0079(2) 0.0117(2) 0.0114(4) 0.00052(17) 0.0005(2) -0.0002(2)
O1 0.0087(7) 0.0155(7) 0.0173(12) -0.0007(6) -0.0004(7) -0.0022(7)
N1 0.0111(9) 0.0163(9) 0.0109(15) -0.0006(7) -0.0008(8) -0.0005(8)
C1 0.0152(11) 0.0184(11) 0.0149(18) -0.0010(9) -0.0010(9) 0.0009(9)
O2 0.0111(7) 0.0148(7) 0.0139(12) 0.0004(6) -0.0015(7) -0.0002(7)
N2 0.0094(8) 0.0162(9) 0.0146(14) 0.0007(7) 0.0011(8) -0.0004(8)
C2 0.0163(11) 0.0163(10) 0.0227(19) 0.0002(9) -0.0029(10) 0.0012(10)
O3 0.0112(8) 0.0205(8) 0.0132(12) -0.0009(6) 0.0008(7) 0.0023(7)
C3 0.0189(12) 0.0195(11) 0.024(2) 0.0035(9) -0.0010(10) -0.0055(10)
O4 0.0098(8) 0.0171(8) 0.0241(13) 0.0013(6) -0.0022(7) -0.0062(7)
C4 0.0171(11) 0.0221(11) 0.0143(18) 0.0030(9) 0.0027(10) -0.0046(10)
O5 0.0198(9) 0.0115(7) 0.0204(12) 0.0015(6) 0.0071(7) 0.0001(7)
C5 0.0080(9) 0.0179(10) 0.0126(17) -0.0005(8) 0.0000(9) -0.0010(9)
O6 0.0083(7) 0.0191(8) 0.0153(12) -0.0020(6) 0.0005(6) -0.0008(7)
C6 0.0091(9) 0.0172(10) 0.0137(17) 0.0006(8) 0.0020(8) 0.0011(9)
O7 0.0159(8) 0.0187(8) 0.0125(11) 0.0025(6) -0.0041(7) -0.0019(7)
C7 0.0149(11) 0.0250(11) 0.0157(19) -0.0006(9) 0.0013(10) -0.0012(10)
O8 0.0115(7) 0.0159(7) 0.0137(12) -0.0003(6) 0.0025(7) -0.0005(6)
C8 0.0160(11) 0.0304(13) 0.0139(18) -0.0021(10) 0.0033(10) 0.0049(11)
C9 0.0161(11) 0.0243(12) 0.024(2) -0.0006(9) 0.0015(10) 0.0105(11)
C10 0.0154(11) 0.0166(10) 0.0201(19) 0.0028(9) 0.0053(10) 0.0027(10)

loop_
_atom_type_symbol
_atom_type_description
_atom_type_scat_dispersion_real
_atom_type_scat_dispersion_imag
_atom_type_scat_source
C C 0.0033 0.0016 'International Tables Vol C Tables 4.2.6.8 and 6.1.1.4'
H H 0.0000 0.0000 'International Tables Vol C Tables 4.2.6.8 and 6.1.1.4'
N N 0.0061 0.0033 'International Tables Vol C Tables 4.2.6.8 and 6.1.1.4'
O O 0.0106 0.0060 'International Tables Vol C Tables 4.2.6.8 and 6.1.1.4'
Ni Ni 0.3393 1.1124 'International Tables Vol C Tables 4.2.6.8 and 6.1.1.4'
S S 0.1246 0.1234 'International Tables Vol C Tables 4.2.6.8 and 6.1.1.4'

loop_
_geom_angle_atom_site_label_1
_geom_angle_atom_site_label_2
_geom_angle_atom_site_label_3
_geom_angle
O4 Ni1 N2 91.51(8)
O4 Ni1 O1 89.41(7)
N2 Ni1 O1 88.66(8)
O4 Ni1 O2 88.28(7)
N2 Ni1 O2 95.80(8)
O1 Ni1 O2 175.03(8)
O4 Ni1 N1 170.30(8)
N2 Ni1 N1 79.38(8)
O1 Ni1 N1 93.66(7)
O2 Ni1 N1 89.32(7)
O4 Ni1 O3 92.28(8)
N2 Ni1 O3 174.58(7)
O1 Ni1 O3 87.52(7)
O2 Ni1 O3 88.18(7)
N1 Ni1 O3 97.03(8)
O7 S1 O5 110.09(10)
O7 S1 O6 109.72(10)
O5 S1 O6 109.32(10)
O7 S1 O8 109.57(10)
O5 S1 O8 109.16(10)
O6 S1 O8 108.96(10)
Ni1 O1 H1A 108(3)
Ni1 O1 H1B 117(3)
H1A O1 H1B 109(3)
C1 N1 C5 118.4(2)
C1 N1 Ni1 126.97(18)
C5 N1 Ni1 114.57(15)
N1 C1 C2 122.8(3)
N1 C1 H1 118.6
C2 C1 H1 118.6
Ni1 O2 H2A 115(2)
Ni1 O2 H2B 116(3)
H2A O2 H2B 110(3)
C10 N2 C6 118.1(2)
C10 N2 Ni1 126.14(18)
C6 N2 Ni1 115.37(16)
C3 C2 C1 118.7(2)
C3 C2 H2 120.7
C1 C2 H2 120.7
Ni1 O3 H3A 114(2)
Ni1 O3 H3B 111(3)
H3A O3 H3B 109(3)
C2 C3 C4 119.4(2)
C2 C3 H3 120.3
C4 C3 H3 120.3
Ni1 O4 H4A 125(2)
Ni1 O4 H4B 122(2)
H4A O4 H4B 110(3)
C3 C4 C5 118.9(3)
C3 C4 H4 120.6
C5 C4 H4 120.6
N1 C5 C4 121.9(2)
N1 C5 C6 115.8(2)
C4 C5 C6 122.3(2)
N2 C6 C7 122.0(2)
N2 C6 C5 114.7(2)
C7 C6 C5 123.3(2)
C8 C7 C6 119.1(2)
C8 C7 H7 120.5
C6 C7 H7 120.5
C7 C8 C9 119.0(3)
C7 C8 H8 120.5
C9 C8 H8 120.5
C10 C9 C8 118.8(2)
C10 C9 H9 120.6
C8 C9 H9 120.6
N2 C10 C9 123.0(2)
N2 C10 H10 118.5
C9 C10 H10 118.5

loop_
_geom_bond_atom_site_label_1
_geom_bond_atom_site_label_2
_geom_bond_distance
Ni1 O4 2.0504(17)
Ni1 N2 2.061(2)
Ni1 O1 2.0667(17)
Ni1 O2 2.0679(17)
Ni1 N1 2.0757(19)
Ni1 O3 2.0824(19)
S1 O7 1.4653(19)
S1 O5 1.4732(16)
S1 O6 1.4791(17)
S1 O8 1.4926(18)
O1 H1A 0.862(18)
O1 H1B 0.862(18)
N1 C1 1.338(3)
N1 C5 1.347(3)
C1 C2 1.388(3)
C1 H1 0.9300
O2 H2A 0.862(17)
O2 H2B 0.863(18)
N2 C10 1.341(3)
N2 C6 1.355(3)
C2 C3 1.371(4)
C2 H2 0.9300
O3 H3A 0.864(18)
O3 H3B 0.862(18)
C3 C4 1.387(4)
C3 H3 0.9300
O4 H4A 0.861(18)
O4 H4B 0.861(18)
C4 C5 1.390(3)
C4 H4 0.9300
C5 C6 1.487(3)
C6 C7 1.386(4)
C7 C8 1.384(4)
C7 H7 0.9300
C8 C9 1.386(4)
C8 H8 0.9300
C9 C10 1.378(4)
C9 H9 0.9300
C10 H10 0.9300

loop_
_geom_hbond_atom_site_label_D
_geom_hbond_atom_site_label_H
_geom_hbond_atom_site_label_A
_geom_hbond_site_symmetry_A
_geom_hbond_distance_DH
_geom_hbond_distance_HA
_geom_hbond_distance_DA
_geom_hbond_angle_DHA
O1 H1B O5 . 0.862(18) 1.897(19) 2.754(2) 173(3)
O1 H1A O7 7 0.862(18) 1.825(19) 2.683(2) 173(4)
O2 H2B O5 6_657 0.863(18) 1.868(19) 2.728(2) 174(3)
O2 H2A O8 4_546 0.862(17) 1.97(2) 2.800(2) 162(3)
O3 H3B O6 4_546 0.862(18) 1.89(2) 2.736(2) 168(4)
O3 H3A O8 7 0.864(18) 1.982(19) 2.840(2) 172(3)
O4 H4B O6 . 0.861(18) 1.857(19) 2.712(2) 172(3)
O4 H4A O8 6_657 0.861(18) 1.903(18) 2.760(2) 174(3)
C8 H8 O6 5_576 0.93 2.55 3.310(3) 139

loop_
_geom_torsion_atom_site_label_1
_geom_torsion_atom_site_label_2
_geom_torsion_atom_site_label_3
_geom_torsion_atom_site_label_4
_geom_torsion
O4 Ni1 N1 C1 158.1(4)
N2 Ni1 N1 C1 178.5(2)
O1 Ni1 N1 C1 -93.6(2)
O2 Ni1 N1 C1 82.5(2)
O3 Ni1 N1 C1 -5.6(2)
O4 Ni1 N1 C5 -19.0(6)
N2 Ni1 N1 C5 1.39(16)
O1 Ni1 N1 C5 89.34(16)
O2 Ni1 N1 C5 -94.63(16)
O3 Ni1 N1 C5 177.28(16)
C5 N1 C1 C2 0.4(3)
Ni1 N1 C1 C2 -176.60(18)
O4 Ni1 N2 C10 -9.6(2)
O1 Ni1 N2 C10 79.7(2)
O2 Ni1 N2 C10 -98.1(2)
N1 Ni1 N2 C10 173.7(2)
O3 Ni1 N2 C10 124.8(7)
O4 Ni1 N2 C6 177.75(17)
O1 Ni1 N2 C6 -92.87(17)
O2 Ni1 N2 C6 89.33(17)
N1 Ni1 N2 C6 1.11(16)
O3 Ni1 N2 C6 -47.8(8)
N1 C1 C2 C3 -0.7(4)
C1 C2 C3 C4 0.0(4)
C2 C3 C4 C5 0.8(4)
C1 N1 C5 C4 0.5(3)
Ni1 N1 C5 C4 177.86(18)
C1 N1 C5 C6 179.2(2)
Ni1 N1 C5 C6 -3.5(2)
C3 C4 C5 N1 -1.1(4)
C3 C4 C5 C6 -179.7(2)
C10 N2 C6 C7 1.7(3)
Ni1 N2 C6 C7 174.92(19)
C10 N2 C6 C5 -176.5(2)
Ni1 N2 C6 C5 -3.2(3)
N1 C5 C6 N2 4.5(3)
C4 C5 C6 N2 -176.9(2)
N1 C5 C6 C7 -173.6(2)
C4 C5 C6 C7 5.0(4)
N2 C6 C7 C8 -2.4(4)
C5 C6 C7 C8 175.5(2)
C6 C7 C8 C9 1.6(4)
C7 C8 C9 C10 -0.2(4)
C6 N2 C10 C9 -0.1(4)
Ni1 N2 C10 C9 -172.58(19)
C8 C9 C10 N2 -0.6(4)
